data_7007934
loop_
_publ_author_name
'Ouellette, Wayne'
'Golub, Vladimir'
'O'Connor, Charles J'
'Zubieta, Jon'

_publ_section_title
;
 Solid state coordination chemistry of metal oxides: structural
 consequences of fluoride incorporation into the
 oxovanadium-copper-bisterpy-{O3P(CH2)nPO3}4- system, n= 1-5 (bisterpy
 = 2,2':4',4":2",2"'-quaterpyridyl-6', 6"-di-2-pyridine).
;
_journal_issue 2
_journal_name_full 'Dalton transactions (Cambridge, England : 2003)'
_journal_page_first 291
_journal_page_last 309
_journal_paper_doi 10.1039/b412808g
_journal_year 2005
_chemical_formula_moiety
;
[{Cu6(bisterpy)3}V4O8(OH)2{O3P(CH2)3PO3}2{HO3P(CH2)3PO3}]*5H2O
;
_chemical_formula_sum 'C51 H49 Cu3 N9 O19.5 P4 V2'
_chemical_formula_weight 1516.37
_chemical_name_systematic
;
?
;
_space_group_IT_number 2
_symmetry_cell_setting triclinic
_symmetry_space_group_name_Hall '-P 1'
_symmetry_space_group_name_H-M 'P -1'
_atom_sites_solution_hydrogens geom
_atom_sites_solution_primary direct
_atom_sites_solution_secondary difmap
_audit_creation_method SHELXL-97
_cell_angle_alpha 77.7850(10)
_cell_angle_beta 77.1100(10)
_cell_angle_gamma 81.1780(10)
_cell_formula_units_Z 2
_cell_length_a 13.3517(8)
_cell_length_b 14.1008(9)
_cell_length_c 15.2997(10)
_cell_measurement_reflns_used 8174
_cell_measurement_temperature 90(2)
_cell_measurement_theta_max 32.90
_cell_measurement_theta_min 2.28
_cell_volume 2727.2(3)
_computing_cell_refinement 'Bruker SMART'
_computing_data_collection 'Bruker SMART'
_computing_data_reduction 'Bruker SAINT'
_computing_molecular_graphics 'Bruker SHELXTL and CrystalMaker 5.x'
_computing_publication_material 'Bruker SHELXTL'
_computing_structure_refinement 'SHELXL-97 (Sheldrick, 1997)'
_computing_structure_solution 'SHELXS-97 (Sheldrick, 1990)'
_diffrn_ambient_temperature 90(2)
_diffrn_detector_area_resol_mean 512
_diffrn_measured_fraction_theta_full 0.979
_diffrn_measured_fraction_theta_max 0.979
_diffrn_measurement_device_type 'APEX CCD area detector'
_diffrn_measurement_method 'Phi and omega scans'
_diffrn_radiation_monochromator graphite
_diffrn_radiation_probe x-ray
_diffrn_radiation_type MoK\a
_diffrn_radiation_wavelength 0.71073
_diffrn_reflns_av_R_equivalents 0.0343
_diffrn_reflns_av_sigmaI/netI 0.0544
_diffrn_reflns_limit_h_max 19
_diffrn_reflns_limit_h_min -19
_diffrn_reflns_limit_k_max 20
_diffrn_reflns_limit_k_min -20
_diffrn_reflns_limit_l_max 22
_diffrn_reflns_limit_l_min -22
_diffrn_reflns_number 35777
_diffrn_reflns_theta_full 31.51
_diffrn_reflns_theta_max 31.51
_diffrn_reflns_theta_min 1.84
_diffrn_source 'fine-focus sealed tube'
_diffrn_standards_decay_% 0.001
_exptl_absorpt_coefficient_mu 1.687
_exptl_absorpt_correction_T_max 0.7981
_exptl_absorpt_correction_T_min 0.4859
_exptl_absorpt_correction_type multi-scan
_exptl_absorpt_process_details 'SADABS SHELXL-97 (SHELDRICK, 1997)'
_exptl_crystal_colour black
_exptl_crystal_density_diffrn 1.847
_exptl_crystal_density_meas 0
_exptl_crystal_density_method 'not measured'
_exptl_crystal_description block
_exptl_crystal_F_000 1534
_exptl_crystal_size_max 0.50
_exptl_crystal_size_mid 0.16
_exptl_crystal_size_min 0.14
_refine_diff_density_max 1.000
_refine_diff_density_min -1.110
_refine_diff_density_rms 0.116
_refine_ls_extinction_method none
_refine_ls_goodness_of_fit_ref 1.024
_refine_ls_hydrogen_treatment mixed
_refine_ls_matrix_type full
_refine_ls_number_parameters 804
_refine_ls_number_reflns 17815
_refine_ls_number_restraints 0
_refine_ls_restrained_S_all 1.024
_refine_ls_R_factor_all 0.0566
_refine_ls_R_factor_gt 0.0427
_refine_ls_shift/su_max 0.001
_refine_ls_shift/su_mean 0.000
_refine_ls_structure_factor_coef Fsqd
_refine_ls_weighting_details 'calc w=1/[\s^2^(Fo^2^)+(0.0477P)^2^+2.5141P] where P=(Fo^2^+2Fc^2^)/3'
_refine_ls_weighting_scheme calc
_refine_ls_wR_factor_gt 0.1014
_refine_ls_wR_factor_ref 0.1086
_reflns_number_gt 14401
_reflns_number_total 17815
_reflns_threshold_expression >2sigma(I)
_cod_data_source_file b412808g.txt
_cod_data_source_block publication_text_compound_7
_cod_depositor_comments
;
The following automatic conversions were performed:
'_symmetry_cell_setting' value 'Triclinic' changed to 'triclinic'
according to '/home/saulius/struct/CIF-dictionaries/cif_core.dic'
dictionary named 'cif_core.dic' version 2.4.1 from 2010-06-29.

Automatic conversion script
Id: cif_fix_enum 1527 2010-12-29 10:47:43Z saulius 
;
_cod_original_sg_symbol_H-M P-1
_cod_original_formula_sum 'C51 H49 Cu3 N9 O19.50 P4 V2'
_cod_database_code 7007934

loop_
_symmetry_equiv_pos_as_xyz
'x, y, z'
'-x, -y, -z'

loop_
_atom_site_label
_atom_site_type_symbol
_atom_site_fract_x
_atom_site_fract_y
_atom_site_fract_z
_atom_site_U_iso_or_equiv
_atom_site_adp_type
_atom_site_occupancy
_atom_site_symmetry_multiplicity
_atom_site_calc_flag
_atom_site_refinement_flags
_atom_site_disorder_assembly
_atom_site_disorder_group
Cu1 Cu 0.35954(2) 0.328067(19) 0.783276(18) 0.00942(6) Uani 1 1 d . . .
Cu2 Cu 0.12324(2) 0.30649(2) 0.614972(18) 0.00987(6) Uani 1 1 d . . .
Cu3 Cu -0.04579(2) 0.08983(2) 0.681084(18) 0.00963(6) Uani 1 1 d . . .
V1 V 0.26324(4) 0.62371(3) 0.92619(3) 0.02440(11) Uani 1 1 d . . .
V2 V -0.17965(3) -0.10553(3) 0.67405(3) 0.00886(7) Uani 1 1 d . . .
P1 P 0.43378(5) 0.54150(5) 0.76994(4) 0.01374(12) Uani 1 1 d . . .
P2 P 0.25202(4) 0.47210(4) 0.62427(4) 0.00958(11) Uani 1 1 d . . .
P3 P 0.03623(4) 0.22538(4) 0.48113(4) 0.00842(10) Uani 1 1 d . . .
P4 P -0.37694(4) -0.13001(4) 0.74680(4) 0.01005(11) Uani 1 1 d . . .
O1 O 0.1394(2) 0.6518(2) 0.93266(18) 0.0577(9) Uani 1 1 d . . .
O2 O 0.3090(3) 0.7227(2) 0.9297(2) 0.0716(11) Uani 1 1 d . . .
O3 O 0.32369(15) 0.58470(15) 0.81797(14) 0.0227(4) Uani 1 1 d . . .
O4 O 0.44470(15) 0.57625(14) 0.66783(12) 0.0216(4) Uani 1 1 d . . .
O5 O 0.44644(15) 0.43249(13) 0.80167(13) 0.0193(4) Uani 1 1 d . . .
O6 O 0.26475(13) 0.40417(12) 0.71331(11) 0.0144(3) Uani 1 1 d . . .
O7 O 0.35653(13) 0.51015(12) 0.57070(11) 0.0133(3) Uani 1 1 d . . .
H7' H 0.3858 0.5283 0.6066 0.020 Uiso 1 1 calc R . .
O8 O 0.20878(13) 0.42645(12) 0.56183(11) 0.0127(3) Uani 1 1 d . . .
O9 O 0.08249(13) 0.30967(12) 0.49929(11) 0.0130(3) Uani 1 1 d . . .
O10 O -0.03054(14) 0.17417(13) 0.56678(12) 0.0165(3) Uani 1 1 d . . .
O11 O 0.12014(13) 0.15204(12) 0.43828(11) 0.0125(3) Uani 1 1 d . . .
O12 O -0.15298(13) 0.00858(12) 0.64796(11) 0.0134(3) Uani 1 1 d . . .
O13 O -0.10244(13) -0.16936(12) 0.73822(11) 0.0139(3) Uani 1 1 d . . .
O14 O -0.29603(12) -0.08911(11) 0.78467(11) 0.0104(3) Uani 1 1 d . . .
O15 O -0.31239(13) -0.13725(13) 0.65050(11) 0.0145(3) Uani 1 1 d . . .
O16 O -0.47988(13) -0.06989(13) 0.75160(12) 0.0161(3) Uani 1 1 d . . .
O17 O 0.28382(17) 0.53287(17) 1.01949(14) 0.0326(5) Uani 1 1 d . . .
H17' H 0.3387 0.4969 1.0046 0.049 Uiso 1 1 calc R . .
O90 O 0.34961(15) 0.91330(14) 0.88711(13) 0.0236(4) Uani 1 1 d . . .
O91 O 0.32854(16) 0.44909(18) 0.38199(14) 0.0323(5) Uani 1 1 d . . .
O92 O 0.4535(3) 0.3720(3) 0.9791(2) 0.0200(7) Uani 0.50 1 d P . .
N1 N 0.25021(15) 0.32965(14) 0.90147(13) 0.0115(4) Uani 1 1 d . . .
N2 N 0.40950(15) 0.21061(13) 0.86038(13) 0.0097(3) Uani 1 1 d . . .
N3 N 0.47942(15) 0.27108(13) 0.69052(13) 0.0106(3) Uani 1 1 d . . .
N4 N -0.00226(15) 0.38624(14) 0.68053(13) 0.0116(4) Uani 1 1 d . . .
N5 N 0.11744(15) 0.24070(14) 0.74284(13) 0.0109(3) Uani 1 1 d . . .
N6 N 0.24592(15) 0.20478(14) 0.60155(13) 0.0115(4) Uani 1 1 d . . .
N7 N -0.15746(15) 0.18356(14) 0.74564(13) 0.0114(4) Uani 1 1 d . . .
N8 N -0.05865(15) 0.02376(14) 0.80808(13) 0.0109(3) Uani 1 1 d . . .
N9 N 0.08392(15) -0.01011(14) 0.67223(13) 0.0113(4) Uani 1 1 d . . .
C1 C 0.1677(2) 0.39513(18) 0.91531(18) 0.0187(5) Uani 1 1 d . . .
H1 H 0.1556 0.4473 0.8669 0.022 Uiso 1 1 calc R . .
C2 C 0.0989(2) 0.38918(19) 0.99845(19) 0.0240(6) Uani 1 1 d . . .
H2 H 0.0388 0.4348 1.0057 0.029 Uiso 1 1 calc R . .
C3 C 0.1184(2) 0.31653(18) 1.07049(17) 0.0177(5) Uani 1 1 d . . .
H3 H 0.0728 0.3126 1.1282 0.021 Uiso 1 1 calc R . .
C4 C 0.20557(18) 0.24897(17) 1.05768(16) 0.0124(4) Uani 1 1 d . . .
H4 H 0.2214 0.1986 1.1063 0.015 Uiso 1 1 calc R . .
C5 C 0.26845(17) 0.25757(16) 0.97179(15) 0.0104(4) Uani 1 1 d . . .
C6 C 0.35986(17) 0.18777(16) 0.94743(15) 0.0100(4) Uani 1 1 d . . .
C7 C 0.39371(18) 0.10495(16) 1.00439(15) 0.0108(4) Uani 1 1 d . . .
H7 H 0.3581 0.0890 1.0658 0.013 Uiso 1 1 calc R . .
C8 C 0.48117(18) 0.04489(15) 0.97038(15) 0.0099(4) Uani 1 1 d . . .
C9 C 0.53121(18) 0.07052(16) 0.87991(15) 0.0105(4) Uani 1 1 d . . .
H9 H 0.5911 0.0314 0.8554 0.013 Uiso 1 1 calc R . .
C10 C 0.49216(17) 0.15411(15) 0.82614(15) 0.0097(4) Uani 1 1 d . . .
C11 C 0.53501(18) 0.19057(15) 0.72911(15) 0.0099(4) Uani 1 1 d . . .
C12 C 0.62546(18) 0.14762(16) 0.68219(15) 0.0113(4) Uani 1 1 d . . .
H12 H 0.6615 0.0901 0.7106 0.014 Uiso 1 1 calc R . .
C13 C 0.66243(18) 0.19057(17) 0.59250(16) 0.0133(4) Uani 1 1 d . . .
H13 H 0.7260 0.1646 0.5594 0.016 Uiso 1 1 calc R . .
C14 C 0.6053(2) 0.27171(17) 0.55199(16) 0.0158(5) Uani 1 1 d . . .
H14 H 0.6280 0.3008 0.4901 0.019 Uiso 1 1 calc R . .
C15 C 0.51416(19) 0.31007(17) 0.60309(16) 0.0146(4) Uani 1 1 d . . .
H15 H 0.4753 0.3658 0.5751 0.018 Uiso 1 1 calc R . .
C16 C -0.05577(18) 0.46637(17) 0.64238(16) 0.0141(4) Uani 1 1 d . . .
H16 H -0.0438 0.4832 0.5777 0.017 Uiso 1 1 calc R . .
C17 C -0.12808(19) 0.52624(18) 0.69278(17) 0.0152(4) Uani 1 1 d . . .
H17 H -0.1644 0.5829 0.6634 0.018 Uiso 1 1 calc R . .
C18 C -0.14562(19) 0.50095(18) 0.78706(17) 0.0163(5) Uani 1 1 d . . .
H18 H -0.1945 0.5403 0.8235 0.020 Uiso 1 1 calc R . .
C19 C -0.09108(19) 0.41726(17) 0.82800(16) 0.0150(4) Uani 1 1 d . . .
H19 H -0.1020 0.3989 0.8925 0.018 Uiso 1 1 calc R . .
C20 C -0.02083(18) 0.36151(17) 0.77309(15) 0.0119(4) Uani 1 1 d . . .
C21 C 0.04251(17) 0.27131(16) 0.80790(15) 0.0109(4) Uani 1 1 d . . .
C22 C 0.03022(19) 0.22069(17) 0.89735(16) 0.0133(4) Uani 1 1 d . . .
H22 H -0.0236 0.2427 0.9432 0.016 Uiso 1 1 calc R . .
C23 C 0.09825(18) 0.13645(17) 0.91947(15) 0.0119(4) Uani 1 1 d . . .
C24 C 0.17810(18) 0.10814(16) 0.84993(15) 0.0123(4) Uani 1 1 d . . .
H24 H 0.2264 0.0527 0.8628 0.015 Uiso 1 1 calc R . .
C25 C 0.18559(18) 0.16246(16) 0.76162(15) 0.0108(4) Uani 1 1 d . . .
C26 C 0.26464(17) 0.14548(16) 0.68013(15) 0.0101(4) Uani 1 1 d . . .
C27 C 0.35169(18) 0.07851(17) 0.68211(16) 0.0132(4) Uani 1 1 d . . .
H27 H 0.3628 0.0369 0.7375 0.016 Uiso 1 1 calc R . .
C28 C 0.42298(19) 0.07356(18) 0.60061(16) 0.0150(4) Uani 1 1 d . . .
H28 H 0.4844 0.0294 0.6000 0.018 Uiso 1 1 calc R . .
C29 C 0.40343(19) 0.13346(18) 0.52095(16) 0.0149(4) Uani 1 1 d . . .
H29 H 0.4510 0.1306 0.4649 0.018 Uiso 1 1 calc R . .
C30 C 0.31327(19) 0.19806(17) 0.52359(16) 0.0138(4) Uani 1 1 d . . .
H30 H 0.2993 0.2384 0.4685 0.017 Uiso 1 1 calc R . .
C31 C -0.20048(19) 0.26919(17) 0.70654(16) 0.0141(4) Uani 1 1 d . . .
H31 H -0.1748 0.2932 0.6439 0.017 Uiso 1 1 calc R . .
C32 C -0.2815(2) 0.32471(17) 0.75393(17) 0.0162(5) Uani 1 1 d . . .
H32 H -0.3104 0.3857 0.7245 0.019 Uiso 1 1 calc R . .
C33 C -0.3190(2) 0.28864(18) 0.84517(18) 0.0181(5) Uani 1 1 d . . .
H33 H -0.3740 0.3249 0.8794 0.022 Uiso 1 1 calc R . .
C34 C -0.27523(19) 0.19871(18) 0.88630(17) 0.0160(5) Uani 1 1 d . . .
H34 H -0.3009 0.1723 0.9484 0.019 Uiso 1 1 calc R . .
C35 C -0.19390(18) 0.14861(16) 0.83518(15) 0.0112(4) Uani 1 1 d . . .
C36 C -0.13574(18) 0.05533(16) 0.87163(15) 0.0114(4) Uani 1 1 d . . .
C37 C -0.15196(18) 0.00447(17) 0.96136(15) 0.0125(4) Uani 1 1 d . . .
H37 H -0.2076 0.0264 1.0058 0.015 Uiso 1 1 calc R . .
C38 C -0.08492(18) -0.07977(16) 0.98523(15) 0.0112(4) Uani 1 1 d . . .
C39 C -0.00422(18) -0.10892(17) 0.91726(15) 0.0128(4) Uani 1 1 d . . .
H39 H 0.0429 -0.1649 0.9315 0.015 Uiso 1 1 calc R . .
C40 C 0.00678(18) -0.05550(16) 0.82871(15) 0.0115(4) Uani 1 1 d . . .
C41 C 0.09040(18) -0.07426(17) 0.75111(16) 0.0127(4) Uani 1 1 d . . .
C42 C 0.1712(2) -0.14801(19) 0.75810(17) 0.0178(5) Uani 1 1 d . . .
H42 H 0.1726 -0.1933 0.8136 0.021 Uiso 1 1 calc R . .
C43 C 0.2504(2) -0.1547(2) 0.68246(17) 0.0191(5) Uani 1 1 d . . .
H43 H 0.3072 -0.2041 0.6856 0.023 Uiso 1 1 calc R . .
C44 C 0.24490(19) -0.08830(18) 0.60263(17) 0.0162(5) Uani 1 1 d . . .
H44 H 0.2990 -0.0905 0.5506 0.019 Uiso 1 1 calc R . .
C45 C 0.15970(19) -0.01821(17) 0.59889(16) 0.0143(4) Uani 1 1 d . . .
H45 H 0.1549 0.0252 0.5429 0.017 Uiso 1 1 calc R . .
C46 C 0.5331(2) 0.70184(17) 0.76767(17) 0.0156(4) Uani 1 1 d . . .
H46A H 0.5574 0.7089 0.7008 0.019 Uiso 1 1 calc R . .
H46B H 0.4630 0.7378 0.7790 0.019 Uiso 1 1 calc R . .
C47 C 0.5267(2) 0.59348(18) 0.80911(17) 0.0165(5) Uani 1 1 d . . .
H47A H 0.5081 0.5860 0.8764 0.020 Uiso 1 1 calc R . .
H47B H 0.5957 0.5568 0.7934 0.020 Uiso 1 1 calc R . .
C48 C -0.04417(18) 0.27663(16) 0.39901(16) 0.0121(4) Uani 1 1 d . . .
H48A H 0.0003 0.3027 0.3405 0.014 Uiso 1 1 calc R . .
H48B H -0.0788 0.2240 0.3885 0.014 Uiso 1 1 calc R . .
C49 C -0.12652(18) 0.35816(16) 0.42782(15) 0.0122(4) Uani 1 1 d . . .
H49A H -0.0971 0.3984 0.4595 0.015 Uiso 1 1 calc R . .
H49B H -0.1854 0.3290 0.4713 0.015 Uiso 1 1 calc R . .
C50 C -0.16563(18) 0.42359(16) 0.34607(15) 0.0126(4) Uani 1 1 d . . .
H50A H -0.2018 0.3846 0.3187 0.015 Uiso 1 1 calc R . .
H50B H -0.1056 0.4463 0.2995 0.015 Uiso 1 1 calc R . .
C51 C -0.39428(19) -0.25269(17) 0.80702(17) 0.0150(4) Uani 1 1 d . . .
H51A H -0.3264 -0.2930 0.8025 0.018 Uiso 1 1 calc R . .
H51B H -0.4232 -0.2517 0.8723 0.018 Uiso 1 1 calc R . .

loop_
_atom_site_aniso_label
_atom_site_aniso_U_11
_atom_site_aniso_U_22
_atom_site_aniso_U_33
_atom_site_aniso_U_23
_atom_site_aniso_U_13
_atom_site_aniso_U_12
Cu1 0.00955(12) 0.00808(12) 0.00915(12) 0.00055(9) -0.00128(10) -0.00022(9)
Cu2 0.00972(12) 0.01061(12) 0.00836(12) -0.00097(9) -0.00102(10) -0.00051(10)
Cu3 0.00913(12) 0.00957(12) 0.00867(12) 0.00029(9) -0.00030(10) -0.00130(10)
V1 0.0272(3) 0.0172(2) 0.0218(2) -0.00319(17) 0.00900(19) -0.00225(18)
V2 0.00830(16) 0.00919(16) 0.00859(16) -0.00130(12) -0.00064(13) -0.00138(13)
P1 0.0121(3) 0.0147(3) 0.0155(3) -0.0054(2) 0.0004(2) -0.0056(2)
P2 0.0086(2) 0.0091(2) 0.0100(2) 0.00024(19) -0.0017(2) -0.00071(19)
P3 0.0079(2) 0.0084(2) 0.0077(2) -0.00017(18) -0.00038(19) -0.00069(19)
P4 0.0085(2) 0.0113(2) 0.0103(2) -0.00169(19) -0.0013(2) -0.0021(2)
O1 0.0347(14) 0.0685(19) 0.0396(15) 0.0124(13) 0.0132(11) 0.0261(13)
O2 0.123(3) 0.0490(17) 0.0421(16) -0.0279(13) 0.0317(18) -0.0510(19)
O3 0.0141(9) 0.0295(10) 0.0270(10) -0.0139(8) -0.0017(8) -0.0009(8)
O4 0.0219(10) 0.0283(10) 0.0166(9) -0.0037(7) 0.0001(7) -0.0156(8)
O5 0.0187(9) 0.0146(8) 0.0270(10) -0.0055(7) -0.0049(8) -0.0061(7)
O6 0.0118(8) 0.0150(8) 0.0139(8) 0.0028(6) -0.0035(6) 0.0001(6)
O7 0.0103(7) 0.0154(8) 0.0142(8) -0.0005(6) -0.0023(6) -0.0044(6)
O8 0.0134(8) 0.0111(7) 0.0131(8) -0.0011(6) -0.0012(6) -0.0034(6)
O9 0.0164(8) 0.0128(7) 0.0111(7) -0.0010(6) -0.0056(6) -0.0032(6)
O10 0.0143(8) 0.0152(8) 0.0134(8) 0.0052(6) 0.0027(6) 0.0000(6)
O11 0.0122(8) 0.0138(8) 0.0098(7) -0.0023(6) -0.0014(6) 0.0032(6)
O12 0.0124(8) 0.0113(7) 0.0152(8) -0.0017(6) 0.0010(6) -0.0037(6)
O13 0.0121(8) 0.0165(8) 0.0115(7) -0.0018(6) -0.0017(6) 0.0012(6)
O14 0.0099(7) 0.0119(7) 0.0093(7) -0.0036(6) 0.0005(6) -0.0023(6)
O15 0.0119(8) 0.0228(9) 0.0109(7) -0.0059(6) -0.0013(6) -0.0056(7)
O16 0.0117(8) 0.0156(8) 0.0199(9) -0.0007(6) -0.0036(7) -0.0005(6)
O17 0.0256(11) 0.0350(12) 0.0251(11) 0.0048(9) 0.0014(9) 0.0101(9)
O90 0.0202(9) 0.0253(10) 0.0214(9) -0.0046(8) 0.0018(8) 0.0018(8)
O91 0.0211(10) 0.0572(15) 0.0188(10) -0.0089(10) -0.0024(8) -0.0042(10)
O92 0.0248(19) 0.0220(18) 0.0120(16) 0.0019(13) -0.0073(14) -0.0008(15)
N1 0.0123(9) 0.0086(8) 0.0115(9) 0.0008(7) -0.0018(7) 0.0006(7)
N2 0.0094(8) 0.0097(8) 0.0086(8) 0.0001(6) 0.0000(7) -0.0011(7)
N3 0.0113(9) 0.0088(8) 0.0103(8) 0.0001(6) -0.0010(7) -0.0013(7)
N4 0.0101(8) 0.0128(9) 0.0107(8) 0.0002(7) -0.0003(7) -0.0031(7)
N5 0.0103(9) 0.0110(8) 0.0107(8) -0.0012(7) -0.0019(7) -0.0009(7)
N6 0.0122(9) 0.0122(9) 0.0100(8) -0.0009(7) -0.0027(7) -0.0015(7)
N7 0.0108(9) 0.0122(9) 0.0115(9) -0.0013(7) -0.0025(7) -0.0025(7)
N8 0.0095(8) 0.0110(8) 0.0109(8) -0.0007(7) -0.0009(7) -0.0009(7)
N9 0.0111(9) 0.0123(9) 0.0094(8) -0.0012(7) -0.0005(7) -0.0014(7)
C1 0.0186(12) 0.0133(11) 0.0187(12) 0.0015(9) -0.0009(9) 0.0051(9)
C2 0.0222(13) 0.0170(12) 0.0230(13) 0.0012(10) 0.0030(10) 0.0100(10)
C3 0.0180(12) 0.0142(11) 0.0162(11) -0.0015(9) 0.0020(9) 0.0030(9)
C4 0.0137(10) 0.0116(10) 0.0114(10) -0.0017(8) -0.0023(8) -0.0009(8)
C5 0.0103(9) 0.0092(9) 0.0110(9) -0.0010(7) -0.0020(8) -0.0007(8)
C6 0.0108(10) 0.0091(9) 0.0092(9) -0.0009(7) -0.0009(8) -0.0010(8)
C7 0.0112(10) 0.0100(9) 0.0093(9) -0.0010(7) -0.0006(8) 0.0011(8)
C8 0.0126(10) 0.0078(9) 0.0090(9) -0.0003(7) -0.0031(8) -0.0003(8)
C9 0.0107(10) 0.0098(9) 0.0100(9) -0.0011(7) -0.0016(8) 0.0003(8)
C10 0.0109(10) 0.0084(9) 0.0095(9) -0.0011(7) -0.0014(8) -0.0016(7)
C11 0.0113(10) 0.0088(9) 0.0092(9) -0.0009(7) -0.0015(8) -0.0016(8)
C12 0.0119(10) 0.0097(9) 0.0112(10) -0.0012(7) -0.0013(8) -0.0004(8)
C13 0.0109(10) 0.0131(10) 0.0141(10) -0.0026(8) 0.0014(8) -0.0014(8)
C14 0.0168(11) 0.0150(11) 0.0117(10) 0.0009(8) 0.0027(9) -0.0021(9)
C15 0.0152(11) 0.0122(10) 0.0125(10) 0.0016(8) -0.0001(8) 0.0009(8)
C16 0.0122(10) 0.0150(10) 0.0140(10) 0.0015(8) -0.0026(8) -0.0036(8)
C17 0.0130(11) 0.0146(11) 0.0165(11) 0.0002(8) -0.0032(9) -0.0006(8)
C18 0.0127(11) 0.0159(11) 0.0181(11) -0.0018(9) -0.0014(9) 0.0011(9)
C19 0.0142(11) 0.0170(11) 0.0106(10) -0.0012(8) 0.0005(8) 0.0017(9)
C20 0.0104(10) 0.0136(10) 0.0099(9) -0.0003(8) -0.0001(8) -0.0014(8)
C21 0.0103(10) 0.0113(10) 0.0105(10) -0.0014(7) -0.0018(8) -0.0008(8)
C22 0.0134(10) 0.0132(10) 0.0111(10) 0.0000(8) -0.0004(8) -0.0005(8)
C23 0.0118(10) 0.0131(10) 0.0102(10) -0.0005(8) -0.0011(8) -0.0036(8)
C24 0.0133(10) 0.0119(10) 0.0111(10) -0.0008(8) -0.0024(8) -0.0015(8)
C25 0.0113(10) 0.0092(9) 0.0111(10) -0.0006(7) -0.0012(8) -0.0022(8)
C26 0.0098(9) 0.0108(9) 0.0095(9) -0.0019(7) -0.0004(8) -0.0023(8)
C27 0.0120(10) 0.0150(10) 0.0119(10) -0.0007(8) -0.0026(8) -0.0020(8)
C28 0.0131(10) 0.0164(11) 0.0146(11) -0.0039(8) -0.0020(9) 0.0014(9)
C29 0.0119(10) 0.0191(11) 0.0125(10) -0.0044(8) 0.0008(8) -0.0007(9)
C30 0.0135(10) 0.0168(11) 0.0109(10) -0.0030(8) -0.0023(8) -0.0003(8)
C31 0.0152(11) 0.0126(10) 0.0150(10) 0.0000(8) -0.0054(9) -0.0032(8)
C32 0.0180(11) 0.0124(10) 0.0192(11) -0.0038(9) -0.0052(9) -0.0013(9)
C33 0.0149(11) 0.0165(11) 0.0220(12) -0.0062(9) -0.0007(9) 0.0004(9)
C34 0.0138(11) 0.0173(11) 0.0150(11) -0.0031(9) 0.0011(9) -0.0019(9)
C35 0.0116(10) 0.0108(10) 0.0112(10) -0.0030(8) -0.0012(8) -0.0016(8)
C36 0.0112(10) 0.0123(10) 0.0104(9) -0.0013(8) -0.0008(8) -0.0029(8)
C37 0.0114(10) 0.0151(10) 0.0101(10) -0.0016(8) -0.0005(8) -0.0021(8)
C38 0.0112(10) 0.0133(10) 0.0092(9) -0.0015(8) -0.0009(8) -0.0040(8)
C39 0.0122(10) 0.0144(10) 0.0106(10) -0.0004(8) -0.0016(8) -0.0008(8)
C40 0.0103(10) 0.0120(10) 0.0118(10) -0.0017(8) -0.0016(8) -0.0018(8)
C41 0.0119(10) 0.0139(10) 0.0120(10) -0.0013(8) -0.0021(8) -0.0027(8)
C42 0.0168(11) 0.0198(12) 0.0140(11) -0.0007(9) -0.0029(9) 0.0028(9)
C43 0.0137(11) 0.0233(12) 0.0176(12) -0.0037(9) -0.0023(9) 0.0050(9)
C44 0.0127(11) 0.0213(12) 0.0137(11) -0.0044(9) 0.0006(9) -0.0018(9)
C45 0.0146(11) 0.0143(10) 0.0126(10) -0.0016(8) 0.0001(8) -0.0026(9)
C46 0.0161(11) 0.0141(10) 0.0182(11) -0.0018(8) -0.0043(9) -0.0069(9)
C47 0.0156(11) 0.0164(11) 0.0185(11) -0.0026(9) -0.0032(9) -0.0062(9)
C48 0.0128(10) 0.0113(10) 0.0126(10) -0.0021(8) -0.0037(8) -0.0010(8)
C49 0.0113(10) 0.0117(10) 0.0121(10) -0.0001(8) -0.0034(8) 0.0017(8)
C50 0.0144(10) 0.0111(10) 0.0118(10) -0.0021(8) -0.0037(8) 0.0018(8)
C51 0.0164(11) 0.0110(10) 0.0187(11) -0.0003(8) -0.0059(9) -0.0047(8)

loop_
_atom_type_symbol
_atom_type_description
_atom_type_scat_dispersion_real
_atom_type_scat_dispersion_imag
_atom_type_scat_source
C C 0.0033 0.0016 'International Tables Vol C Tables 4.2.6.8 and 6.1.1.4'
H H 0.0000 0.0000 'International Tables Vol C Tables 4.2.6.8 and 6.1.1.4'
N N 0.0061 0.0033 'International Tables Vol C Tables 4.2.6.8 and 6.1.1.4'
O O 0.0106 0.0060 'International Tables Vol C Tables 4.2.6.8 and 6.1.1.4'
P P 0.1023 0.0942 'International Tables Vol C Tables 4.2.6.8 and 6.1.1.4'
V V 0.3005 0.5294 'International Tables Vol C Tables 4.2.6.8 and 6.1.1.4'
Cu Cu 0.3201 1.2651 'International Tables Vol C Tables 4.2.6.8 and 6.1.1.4'

loop_
_geom_angle_atom_site_label_1
_geom_angle_atom_site_label_2
_geom_angle_atom_site_label_3
_geom_angle
_geom_angle_site_symmetry_1
_geom_angle_site_symmetry_3
_geom_angle_publ_flag
O6 Cu1 N2 153.75(8) . . ?
O6 Cu1 N1 90.96(8) . . ?
N2 Cu1 N1 79.13(8) . . ?
O6 Cu1 N3 105.80(8) . . ?
N2 Cu1 N3 79.36(8) . . ?
N1 Cu1 N3 157.60(7) . . ?
O6 Cu1 O5 103.17(8) . . ?
N2 Cu1 O5 102.16(8) . . ?
N1 Cu1 O5 97.11(8) . . ?
N3 Cu1 O5 93.47(8) . . ?
O9 Cu2 N5 146.93(8) . . ?
O9 Cu2 N6 98.02(8) . . ?
N5 Cu2 N6 79.06(8) . . ?
O9 Cu2 N4 101.34(8) . . ?
N5 Cu2 N4 78.70(8) . . ?
N6 Cu2 N4 157.71(8) . . ?
O9 Cu2 O8 93.25(7) . . ?
N5 Cu2 O8 119.80(7) . . ?
N6 Cu2 O8 95.30(7) . . ?
N4 Cu2 O8 94.51(7) . . ?
O10 Cu3 N8 169.33(8) . . ?
O10 Cu3 N9 105.09(8) . . ?
N8 Cu3 N9 79.30(8) . . ?
O10 Cu3 N7 94.49(8) . . ?
N8 Cu3 N7 78.71(8) . . ?
N9 Cu3 N7 154.18(8) . . ?
O10 Cu3 O12 93.27(7) . . ?
N8 Cu3 O12 95.56(7) . . ?
N9 Cu3 O12 99.81(7) . . ?
N7 Cu3 O12 95.63(7) . . ?
O2 V1 O1 106.33(19) . . ?
O2 V1 O17 110.67(16) . . ?
O1 V1 O17 108.63(12) . . ?
O2 V1 O3 108.73(12) . . ?
O1 V1 O3 110.65(13) . . ?
O17 V1 O3 111.69(10) . . ?
O13 V2 O12 109.03(9) . . ?
O13 V2 O11 99.59(8) . 2_556 ?
O12 V2 O11 102.03(8) . 2_556 ?
O13 V2 O15 129.94(8) . . ?
O12 V2 O15 119.26(8) . . ?
O11 V2 O15 83.27(7) 2_556 . ?
O13 V2 O14 92.12(8) . . ?
O12 V2 O14 96.75(7) . . ?
O11 V2 O14 153.14(7) 2_556 . ?
O15 V2 O14 70.79(7) . . ?
O5 P1 O4 115.78(11) . . ?
O5 P1 O3 108.94(11) . . ?
O4 P1 O3 108.20(11) . . ?
O5 P1 C47 108.56(11) . . ?
O4 P1 C47 108.83(11) . . ?
O3 P1 C47 106.09(11) . . ?
O8 P2 O6 113.62(10) . . ?
O8 P2 O7 108.32(10) . . ?
O6 P2 O7 111.55(10) . . ?
O8 P2 C50 109.43(10) . 2_566 ?
O6 P2 C50 106.63(10) . 2_566 ?
O7 P2 C50 107.07(10) . 2_566 ?
O10 P3 O9 111.94(10) . . ?
O10 P3 O11 110.64(10) . . ?
O9 P3 O11 111.60(10) . . ?
O10 P3 C48 108.41(11) . . ?
O9 P3 C48 106.87(10) . . ?
O11 P3 C48 107.15(10) . . ?
O16 P4 O15 116.87(10) . . ?
O16 P4 O14 114.81(10) . . ?
O15 P4 O14 98.50(9) . . ?
O16 P4 C51 109.37(11) . . ?
O15 P4 C51 107.37(11) . . ?
O14 P4 C51 109.22(10) . . ?
P1 O3 V1 138.30(13) . . ?
P1 O5 Cu1 128.38(12) . . ?
P2 O6 Cu1 145.95(11) . . ?
P2 O8 Cu2 120.33(10) . . ?
P3 O9 Cu2 122.33(10) . . ?
P3 O10 Cu3 151.37(12) . . ?
P3 O11 V2 143.37(11) . 2_556 ?
V2 O12 Cu3 135.72(10) . . ?
P4 O14 V2 93.96(8) . . ?
P4 O15 V2 95.92(8) . . ?
C1 N1 C5 118.5(2) . . ?
C1 N1 Cu1 126.79(16) . . ?
C5 N1 Cu1 114.65(15) . . ?
C10 N2 C6 121.26(19) . . ?
C10 N2 Cu1 119.49(15) . . ?
C6 N2 Cu1 119.25(15) . . ?
C15 N3 C11 118.1(2) . . ?
C15 N3 Cu1 128.11(16) . . ?
C11 N3 Cu1 113.21(15) . . ?
C16 N4 C20 118.2(2) . . ?
C16 N4 Cu2 126.32(16) . . ?
C20 N4 Cu2 114.71(15) . . ?
C21 N5 C25 121.6(2) . . ?
C21 N5 Cu2 119.39(15) . . ?
C25 N5 Cu2 118.89(15) . . ?
C30 N6 C26 119.2(2) . . ?
C30 N6 Cu2 124.54(16) . . ?
C26 N6 Cu2 115.95(15) . . ?
C31 N7 C35 119.0(2) . . ?
C31 N7 Cu3 126.31(16) . . ?
C35 N7 Cu3 114.46(15) . . ?
C40 N8 C36 121.5(2) . . ?
C40 N8 Cu3 118.74(15) . . ?
C36 N8 Cu3 119.65(15) . . ?
C45 N9 C41 118.4(2) . . ?
C45 N9 Cu3 127.66(16) . . ?
C41 N9 Cu3 113.91(15) . . ?
N1 C1 C2 121.9(2) . . ?
C3 C2 C1 119.5(2) . . ?
C2 C3 C4 119.2(2) . . ?
C5 C4 C3 117.8(2) . . ?
N1 C5 C4 123.0(2) . . ?
N1 C5 C6 113.56(19) . . ?
C4 C5 C6 123.5(2) . . ?
N2 C6 C7 120.8(2) . . ?
N2 C6 C5 113.22(19) . . ?
C7 C6 C5 126.0(2) . . ?
C6 C7 C8 119.1(2) . . ?
C9 C8 C7 118.9(2) . . ?
C9 C8 C8 120.8(3) . 2_657 ?
C7 C8 C8 120.4(2) . 2_657 ?
C10 C9 C8 119.0(2) . . ?
N2 C10 C9 121.0(2) . . ?
N2 C10 C11 113.25(19) . . ?
C9 C10 C11 125.7(2) . . ?
N3 C11 C12 122.8(2) . . ?
N3 C11 C10 114.33(19) . . ?
C12 C11 C10 122.8(2) . . ?
C11 C12 C13 118.5(2) . . ?
C14 C13 C12 119.1(2) . . ?
C13 C14 C15 119.2(2) . . ?
N3 C15 C14 122.2(2) . . ?
N4 C16 C17 123.2(2) . . ?
C18 C17 C16 118.1(2) . . ?
C17 C18 C19 119.5(2) . . ?
C20 C19 C18 118.8(2) . . ?
N4 C20 C19 122.2(2) . . ?
N4 C20 C21 113.6(2) . . ?
C19 C20 C21 124.2(2) . . ?
N5 C21 C22 120.8(2) . . ?
N5 C21 C20 112.69(19) . . ?
C22 C21 C20 126.5(2) . . ?
C21 C22 C23 119.4(2) . . ?
C24 C23 C22 118.2(2) . . ?
C24 C23 C38 121.5(2) . 2_557 ?
C22 C23 C38 120.2(2) . 2_557 ?
C25 C24 C23 119.1(2) . . ?
N5 C25 C24 120.8(2) . . ?
N5 C25 C26 112.05(19) . . ?
C24 C25 C26 127.2(2) . . ?
N6 C26 C27 122.1(2) . . ?
N6 C26 C25 113.62(19) . . ?
C27 C26 C25 124.3(2) . . ?
C26 C27 C28 118.3(2) . . ?
C29 C28 C27 119.4(2) . . ?
C28 C29 C30 119.3(2) . . ?
N6 C30 C29 121.7(2) . . ?
N7 C31 C32 122.6(2) . . ?
C33 C32 C31 118.3(2) . . ?
C32 C33 C34 119.5(2) . . ?
C35 C34 C33 118.9(2) . . ?
N7 C35 C34 121.7(2) . . ?
N7 C35 C36 113.66(19) . . ?
C34 C35 C36 124.6(2) . . ?
N8 C36 C37 120.8(2) . . ?
N8 C36 C35 112.37(19) . . ?
C37 C36 C35 126.8(2) . . ?
C36 C37 C38 119.2(2) . . ?
C39 C38 C37 118.2(2) . . ?
C39 C38 C23 120.5(2) . 2_557 ?
C37 C38 C23 121.3(2) . 2_557 ?
C40 C39 C38 119.7(2) . . ?
N8 C40 C39 120.7(2) . . ?
N8 C40 C41 113.3(2) . . ?
C39 C40 C41 126.0(2) . . ?
N9 C41 C42 122.4(2) . . ?
N9 C41 C40 114.1(2) . . ?
C42 C41 C40 123.5(2) . . ?
C41 C42 C43 118.9(2) . . ?
C44 C43 C42 118.8(2) . . ?
C43 C44 C45 119.6(2) . . ?
N9 C45 C44 121.9(2) . . ?
C51 C46 C47 112.6(2) 1_665 . ?
C46 C47 P1 112.98(18) . . ?
C49 C48 P3 113.85(16) . . ?
C48 C49 C50 111.92(19) . . ?
C49 C50 P2 113.10(16) . 2_566 ?
C46 C51 P4 111.00(17) 1_445 . ?

loop_
_geom_bond_atom_site_label_1
_geom_bond_atom_site_label_2
_geom_bond_distance
_geom_bond_site_symmetry_2
_geom_bond_publ_flag
Cu1 O6 1.8977(17) . ?
Cu1 N2 1.9403(19) . ?
Cu1 N1 2.057(2) . ?
Cu1 N3 2.0727(19) . ?
Cu1 O5 2.1067(18) . ?
Cu2 O9 1.9543(16) . ?
Cu2 N5 1.9699(19) . ?
Cu2 N6 2.009(2) . ?
Cu2 N4 2.056(2) . ?
Cu2 O8 2.1031(16) . ?
Cu3 O10 1.8840(17) . ?
Cu3 N8 1.9511(19) . ?
Cu3 N9 2.057(2) . ?
Cu3 N7 2.058(2) . ?
Cu3 O12 2.1656(17) . ?
V1 O2 1.622(3) . ?
V1 O1 1.626(3) . ?
V1 O17 1.746(2) . ?
V1 O3 1.830(2) . ?
V2 O13 1.6216(17) . ?
V2 O12 1.6479(16) . ?
V2 O11 1.9294(16) 2_556 ?
V2 O15 2.0167(17) . ?
V2 O14 2.0529(16) . ?
P1 O5 1.5061(19) . ?
P1 O4 1.516(2) . ?
P1 O3 1.583(2) . ?
P1 C47 1.798(3) . ?
P2 O8 1.5103(18) . ?
P2 O6 1.5176(17) . ?
P2 O7 1.5620(17) . ?
P2 C50 1.797(2) 2_566 ?
P3 O10 1.5195(17) . ?
P3 O9 1.5208(17) . ?
P3 O11 1.5357(17) . ?
P3 C48 1.798(2) . ?
P4 O16 1.4956(18) . ?
P4 O15 1.5473(17) . ?
P4 O14 1.5643(17) . ?
P4 C51 1.802(2) . ?
O11 V2 1.9294(16) 2_556 ?
N1 C1 1.334(3) . ?
N1 C5 1.352(3) . ?
N2 C10 1.333(3) . ?
N2 C6 1.344(3) . ?
N3 C15 1.341(3) . ?
N3 C11 1.357(3) . ?
N4 C16 1.337(3) . ?
N4 C20 1.360(3) . ?
N5 C21 1.335(3) . ?
N5 C25 1.342(3) . ?
N6 C30 1.335(3) . ?
N6 C26 1.361(3) . ?
N7 C31 1.334(3) . ?
N7 C35 1.359(3) . ?
N8 C40 1.336(3) . ?
N8 C36 1.341(3) . ?
N9 C45 1.345(3) . ?
N9 C41 1.357(3) . ?
C1 C2 1.388(4) . ?
C2 C3 1.379(4) . ?
C3 C4 1.392(3) . ?
C4 C5 1.385(3) . ?
C5 C6 1.477(3) . ?
C6 C7 1.382(3) . ?
C7 C8 1.401(3) . ?
C8 C9 1.394(3) . ?
C8 C8 1.483(4) 2_657 ?
C9 C10 1.389(3) . ?
C10 C11 1.478(3) . ?
C11 C12 1.383(3) . ?
C12 C13 1.390(3) . ?
C13 C14 1.385(3) . ?
C14 C15 1.392(3) . ?
C16 C17 1.390(3) . ?
C17 C18 1.386(3) . ?
C18 C19 1.394(3) . ?
C19 C20 1.380(3) . ?
C20 C21 1.484(3) . ?
C21 C22 1.390(3) . ?
C22 C23 1.409(3) . ?
C23 C24 1.404(3) . ?
C23 C38 1.494(3) 2_557 ?
C24 C25 1.396(3) . ?
C25 C26 1.479(3) . ?
C26 C27 1.382(3) . ?
C27 C28 1.397(3) . ?
C28 C29 1.381(3) . ?
C29 C30 1.392(3) . ?
C31 C32 1.393(3) . ?
C32 C33 1.387(4) . ?
C33 C34 1.394(3) . ?
C34 C35 1.382(3) . ?
C35 C36 1.488(3) . ?
C36 C37 1.394(3) . ?
C37 C38 1.408(3) . ?
C38 C39 1.399(3) . ?
C38 C23 1.494(3) 2_557 ?
C39 C40 1.392(3) . ?
C40 C41 1.475(3) . ?
C41 C42 1.385(3) . ?
C42 C43 1.391(3) . ?
C43 C44 1.382(3) . ?
C44 C45 1.391(3) . ?
C46 C51 1.526(3) 1_665 ?
C46 C47 1.533(3) . ?
C48 C49 1.528(3) . ?
C49 C50 1.531(3) . ?
C50 P2 1.797(2) 2_566 ?
C51 C46 1.526(3) 1_445 ?

loop_
_geom_torsion_atom_site_label_1
_geom_torsion_atom_site_label_2
_geom_torsion_atom_site_label_3
_geom_torsion_atom_site_label_4
_geom_torsion
_geom_torsion_site_symmetry_1
_geom_torsion_site_symmetry_2
_geom_torsion_site_symmetry_3
_geom_torsion_site_symmetry_4
_geom_torsion_publ_flag
O5 P1 O3 V1 83.8(2) . . . . ?
O4 P1 O3 V1 -149.55(18) . . . . ?
C47 P1 O3 V1 -32.9(2) . . . . ?
O2 V1 O3 P1 69.2(3) . . . . ?
O1 V1 O3 P1 -174.4(2) . . . . ?
O17 V1 O3 P1 -53.3(2) . . . . ?
O4 P1 O5 Cu1 -59.49(17) . . . . ?
O3 P1 O5 Cu1 62.69(16) . . . . ?
C47 P1 O5 Cu1 177.80(13) . . . . ?
O6 Cu1 O5 P1 2.01(16) . . . . ?
N2 Cu1 O5 P1 -171.01(14) . . . . ?
N1 Cu1 O5 P1 -90.65(15) . . . . ?
N3 Cu1 O5 P1 109.13(15) . . . . ?
O8 P2 O6 Cu1 109.0(2) . . . . ?
O7 P2 O6 Cu1 -13.8(2) . . . . ?
C50 P2 O6 Cu1 -130.4(2) 2_566 . . . ?
N2 Cu1 O6 P2 -134.19(19) . . . . ?
N1 Cu1 O6 P2 158.9(2) . . . . ?
N3 Cu1 O6 P2 -36.1(2) . . . . ?
O5 Cu1 O6 P2 61.4(2) . . . . ?
O6 P2 O8 Cu2 22.33(14) . . . . ?
O7 P2 O8 Cu2 146.89(10) . . . . ?
C50 P2 O8 Cu2 -96.71(12) 2_566 . . . ?
O9 Cu2 O8 P2 171.79(11) . . . . ?
N5 Cu2 O8 P2 -9.42(15) . . . . ?
N6 Cu2 O8 P2 -89.84(12) . . . . ?
N4 Cu2 O8 P2 70.13(12) . . . . ?
O10 P3 O9 Cu2 33.98(15) . . . . ?
O11 P3 O9 Cu2 -90.64(13) . . . . ?
C48 P3 O9 Cu2 152.53(12) . . . . ?
N5 Cu2 O9 P3 -12.3(2) . . . . ?
N6 Cu2 O9 P3 69.92(13) . . . . ?
N4 Cu2 O9 P3 -98.99(12) . . . . ?
O8 Cu2 O9 P3 165.74(12) . . . . ?
O9 P3 O10 Cu3 -74.8(3) . . . . ?
O11 P3 O10 Cu3 50.4(3) . . . . ?
C48 P3 O10 Cu3 167.6(2) . . . . ?
N8 Cu3 O10 P3 83.2(5) . . . . ?
N9 Cu3 O10 P3 -29.9(3) . . . . ?
N7 Cu3 O10 P3 133.1(3) . . . . ?
O12 Cu3 O10 P3 -130.9(3) . . . . ?
O10 P3 O11 V2 127.69(18) . . . 2_556 ?
O9 P3 O11 V2 -106.96(18) . . . 2_556 ?
C48 P3 O11 V2 9.7(2) . . . 2_556 ?
O13 V2 O12 Cu3 -1.82(16) . . . . ?
O11 V2 O12 Cu3 -106.53(13) 2_556 . . . ?
O15 V2 O12 Cu3 164.51(11) . . . . ?
O14 V2 O12 Cu3 92.77(13) . . . . ?
O10 Cu3 O12 V2 147.23(14) . . . . ?
N8 Cu3 O12 V2 -38.77(14) . . . . ?
N9 Cu3 O12 V2 41.30(14) . . . . ?
N7 Cu3 O12 V2 -117.92(14) . . . . ?
O16 P4 O14 V2 -132.52(9) . . . . ?
O15 P4 O14 V2 -7.60(9) . . . . ?
C51 P4 O14 V2 104.24(10) . . . . ?
O13 V2 O14 P4 -125.77(9) . . . . ?
O12 V2 O14 P4 124.78(9) . . . . ?
O11 V2 O14 P4 -9.53(19) 2_556 . . . ?
O15 V2 O14 P4 6.10(7) . . . . ?
O16 P4 O15 V2 131.21(9) . . . . ?
O14 P4 O15 V2 7.76(9) . . . . ?
C51 P4 O15 V2 -105.55(10) . . . . ?
O13 V2 O15 P4 69.89(13) . . . . ?
O12 V2 O15 P4 -93.17(10) . . . . ?
O11 V2 O15 P4 166.78(9) 2_556 . . . ?
O14 V2 O15 P4 -6.18(8) . . . . ?
O6 Cu1 N1 C1 -22.9(2) . . . . ?
N2 Cu1 N1 C1 -178.5(2) . . . . ?
N3 Cu1 N1 C1 -162.0(2) . . . . ?
O5 Cu1 N1 C1 80.5(2) . . . . ?
O6 Cu1 N1 C5 159.42(16) . . . . ?
N2 Cu1 N1 C5 3.89(16) . . . . ?
N3 Cu1 N1 C5 20.4(3) . . . . ?
O5 Cu1 N1 C5 -97.19(16) . . . . ?
O6 Cu1 N2 C10 107.5(2) . . . . ?
N1 Cu1 N2 C10 176.94(18) . . . . ?
N3 Cu1 N2 C10 3.25(17) . . . . ?
O5 Cu1 N2 C10 -88.04(18) . . . . ?
O6 Cu1 N2 C6 -72.5(3) . . . . ?
N1 Cu1 N2 C6 -3.01(17) . . . . ?
N3 Cu1 N2 C6 -176.70(18) . . . . ?
O5 Cu1 N2 C6 92.01(18) . . . . ?
O6 Cu1 N3 C15 29.8(2) . . . . ?
N2 Cu1 N3 C15 -176.6(2) . . . . ?
N1 Cu1 N3 C15 166.9(2) . . . . ?
O5 Cu1 N3 C15 -74.9(2) . . . . ?
O6 Cu1 N3 C11 -158.81(15) . . . . ?
N2 Cu1 N3 C11 -5.28(16) . . . . ?
N1 Cu1 N3 C11 -21.7(3) . . . . ?
O5 Cu1 N3 C11 96.45(16) . . . . ?
O9 Cu2 N4 C16 -39.1(2) . . . . ?
N5 Cu2 N4 C16 174.6(2) . . . . ?
N6 Cu2 N4 C16 171.0(2) . . . . ?
O8 Cu2 N4 C16 55.1(2) . . . . ?
O9 Cu2 N4 C20 151.04(16) . . . . ?
N5 Cu2 N4 C20 4.79(16) . . . . ?
N6 Cu2 N4 C20 1.2(3) . . . . ?
O8 Cu2 N4 C20 -114.72(16) . . . . ?
O9 Cu2 N5 C21 -92.1(2) . . . . ?
N6 Cu2 N5 C21 179.98(19) . . . . ?
N4 Cu2 N5 C21 1.37(17) . . . . ?
O8 Cu2 N5 C21 90.10(18) . . . . ?
O9 Cu2 N5 C25 84.1(2) . . . . ?
N6 Cu2 N5 C25 -3.84(17) . . . . ?
N4 Cu2 N5 C25 177.55(18) . . . . ?
O8 Cu2 N5 C25 -93.71(18) . . . . ?
O9 Cu2 N6 C30 39.1(2) . . . . ?
N5 Cu2 N6 C30 -174.3(2) . . . . ?
N4 Cu2 N6 C30 -170.73(19) . . . . ?
O8 Cu2 N6 C30 -55.0(2) . . . . ?
O9 Cu2 N6 C26 -147.08(16) . . . . ?
N5 Cu2 N6 C26 -0.49(16) . . . . ?
N4 Cu2 N6 C26 3.1(3) . . . . ?
O8 Cu2 N6 C26 118.87(16) . . . . ?
O10 Cu3 N7 C31 4.2(2) . . . . ?
N8 Cu3 N7 C31 175.9(2) . . . . ?
N9 Cu3 N7 C31 143.8(2) . . . . ?
O12 Cu3 N7 C31 -89.6(2) . . . . ?
O10 Cu3 N7 C35 179.05(16) . . . . ?
N8 Cu3 N7 C35 -9.25(16) . . . . ?
N9 Cu3 N7 C35 -41.3(3) . . . . ?
O12 Cu3 N7 C35 85.31(16) . . . . ?
O10 Cu3 N8 C40 -123.0(4) . . . . ?
N9 Cu3 N8 C40 -7.62(17) . . . . ?
N7 Cu3 N8 C40 -174.00(19) . . . . ?
O12 Cu3 N8 C40 91.35(18) . . . . ?
O10 Cu3 N8 C36 60.6(5) . . . . ?
N9 Cu3 N8 C36 175.94(18) . . . . ?
N7 Cu3 N8 C36 9.56(17) . . . . ?
O12 Cu3 N8 C36 -85.09(18) . . . . ?
O10 Cu3 N9 C45 -4.4(2) . . . . ?
N8 Cu3 N9 C45 -174.4(2) . . . . ?
N7 Cu3 N9 C45 -142.4(2) . . . . ?
O12 Cu3 N9 C45 91.8(2) . . . . ?
O10 Cu3 N9 C41 175.98(16) . . . . ?
N8 Cu3 N9 C41 5.95(16) . . . . ?
N7 Cu3 N9 C41 38.0(3) . . . . ?
O12 Cu3 N9 C41 -87.91(16) . . . . ?
C5 N1 C1 C2 -2.2(4) . . . . ?
Cu1 N1 C1 C2 -179.7(2) . . . . ?
N1 C1 C2 C3 3.2(5) . . . . ?
C1 C2 C3 C4 -1.6(4) . . . . ?
C2 C3 C4 C5 -0.8(4) . . . . ?
C1 N1 C5 C4 -0.3(3) . . . . ?
Cu1 N1 C5 C4 177.50(18) . . . . ?
C1 N1 C5 C6 178.1(2) . . . . ?
Cu1 N1 C5 C6 -4.1(2) . . . . ?
C3 C4 C5 N1 1.8(4) . . . . ?
C3 C4 C5 C6 -176.4(2) . . . . ?
C10 N2 C6 C7 0.4(3) . . . . ?
Cu1 N2 C6 C7 -179.63(17) . . . . ?
C10 N2 C6 C5 -178.3(2) . . . . ?
Cu1 N2 C6 C5 1.7(3) . . . . ?
N1 C5 C6 N2 1.7(3) . . . . ?
C4 C5 C6 N2 -179.9(2) . . . . ?
N1 C5 C6 C7 -176.9(2) . . . . ?
C4 C5 C6 C7 1.5(4) . . . . ?
N2 C6 C7 C8 0.3(3) . . . . ?
C5 C6 C7 C8 178.8(2) . . . . ?
C6 C7 C8 C9 -0.2(3) . . . . ?
C6 C7 C8 C8 -179.5(3) . . . 2_657 ?
C7 C8 C9 C10 -0.7(3) . . . . ?
C8 C8 C9 C10 178.6(3) 2_657 . . . ?
C6 N2 C10 C9 -1.3(3) . . . . ?
Cu1 N2 C10 C9 178.73(17) . . . . ?
C6 N2 C10 C11 179.2(2) . . . . ?
Cu1 N2 C10 C11 -0.7(3) . . . . ?
C8 C9 C10 N2 1.4(3) . . . . ?
C8 C9 C10 C11 -179.1(2) . . . . ?
C15 N3 C11 C12 0.1(3) . . . . ?
Cu1 N3 C11 C12 -172.18(18) . . . . ?
C15 N3 C11 C10 178.7(2) . . . . ?
Cu1 N3 C11 C10 6.4(2) . . . . ?
N2 C10 C11 N3 -3.9(3) . . . . ?
C9 C10 C11 N3 176.6(2) . . . . ?
N2 C10 C11 C12 174.6(2) . . . . ?
C9 C10 C11 C12 -4.8(4) . . . . ?
N3 C11 C12 C13 1.9(3) . . . . ?
C10 C11 C12 C13 -176.5(2) . . . . ?
C11 C12 C13 C14 -3.0(3) . . . . ?
C12 C13 C14 C15 2.1(4) . . . . ?
C11 N3 C15 C14 -1.1(4) . . . . ?
Cu1 N3 C15 C14 169.91(18) . . . . ?
C13 C14 C15 N3 -0.1(4) . . . . ?
C20 N4 C16 C17 1.0(3) . . . . ?
Cu2 N4 C16 C17 -168.49(18) . . . . ?
N4 C16 C17 C18 -0.4(4) . . . . ?
C16 C17 C18 C19 -0.1(4) . . . . ?
C17 C18 C19 C20 -0.1(4) . . . . ?
C16 N4 C20 C19 -1.3(3) . . . . ?
Cu2 N4 C20 C19 169.46(19) . . . . ?
C16 N4 C20 C21 179.8(2) . . . . ?
Cu2 N4 C20 C21 -9.5(2) . . . . ?
C18 C19 C20 N4 0.8(4) . . . . ?
C18 C19 C20 C21 179.6(2) . . . . ?
C25 N5 C21 C22 -2.4(3) . . . . ?
Cu2 N5 C21 C22 173.72(17) . . . . ?
C25 N5 C21 C20 177.3(2) . . . . ?
Cu2 N5 C21 C20 -6.7(3) . . . . ?
N4 C20 C21 N5 10.4(3) . . . . ?
C19 C20 C21 N5 -168.5(2) . . . . ?
N4 C20 C21 C22 -170.0(2) . . . . ?
C19 C20 C21 C22 11.1(4) . . . . ?
N5 C21 C22 C23 0.4(3) . . . . ?
C20 C21 C22 C23 -179.1(2) . . . . ?
C21 C22 C23 C24 1.5(3) . . . . ?
C21 C22 C23 C38 -178.7(2) . . . 2_557 ?
C22 C23 C24 C25 -1.6(3) . . . . ?
C38 C23 C24 C25 178.6(2) 2_557 . . . ?
C21 N5 C25 C24 2.2(3) . . . . ?
Cu2 N5 C25 C24 -173.86(17) . . . . ?
C21 N5 C25 C26 -176.9(2) . . . . ?
Cu2 N5 C25 C26 7.0(3) . . . . ?
C23 C24 C25 N5 -0.2(3) . . . . ?
C23 C24 C25 C26 178.9(2) . . . . ?
C30 N6 C26 C27 0.3(3) . . . . ?
Cu2 N6 C26 C27 -173.85(18) . . . . ?
C30 N6 C26 C25 178.4(2) . . . . ?
Cu2 N6 C26 C25 4.2(2) . . . . ?
N5 C25 C26 N6 -7.0(3) . . . . ?
C24 C25 C26 N6 173.8(2) . . . . ?
N5 C25 C26 C27 170.9(2) . . . . ?
C24 C25 C26 C27 -8.2(4) . . . . ?
N6 C26 C27 C28 1.2(3) . . . . ?
C25 C26 C27 C28 -176.7(2) . . . . ?
C26 C27 C28 C29 -1.5(4) . . . . ?
C27 C28 C29 C30 0.4(4) . . . . ?
C26 N6 C30 C29 -1.5(3) . . . . ?
Cu2 N6 C30 C29 172.14(18) . . . . ?
C28 C29 C30 N6 1.1(4) . . . . ?
C35 N7 C31 C32 0.1(3) . . . . ?
Cu3 N7 C31 C32 174.80(18) . . . . ?
N7 C31 C32 C33 -0.5(4) . . . . ?
C31 C32 C33 C34 -0.2(4) . . . . ?
C32 C33 C34 C35 1.3(4) . . . . ?
C31 N7 C35 C34 1.0(3) . . . . ?
Cu3 N7 C35 C34 -174.30(18) . . . . ?
C31 N7 C35 C36 -176.9(2) . . . . ?
Cu3 N7 C35 C36 7.8(2) . . . . ?
C33 C34 C35 N7 -1.7(4) . . . . ?
C33 C34 C35 C36 176.0(2) . . . . ?
C40 N8 C36 C37 -1.9(3) . . . . ?
Cu3 N8 C36 C37 174.48(17) . . . . ?
C40 N8 C36 C35 175.7(2) . . . . ?
Cu3 N8 C36 C35 -8.0(3) . . . . ?
N7 C35 C36 N8 -0.4(3) . . . . ?
C34 C35 C36 N8 -178.2(2) . . . . ?
N7 C35 C36 C37 177.0(2) . . . . ?
C34 C35 C36 C37 -0.9(4) . . . . ?
N8 C36 C37 C38 1.3(3) . . . . ?
C35 C36 C37 C38 -175.9(2) . . . . ?
C36 C37 C38 C39 0.0(3) . . . . ?
C36 C37 C38 C23 179.4(2) . . . 2_557 ?
C37 C38 C39 C40 -0.9(3) . . . . ?
C23 C38 C39 C40 179.7(2) 2_557 . . . ?
C36 N8 C40 C39 1.0(3) . . . . ?
Cu3 N8 C40 C39 -175.38(17) . . . . ?
C36 N8 C40 C41 -175.9(2) . . . . ?
Cu3 N8 C40 C41 7.7(3) . . . . ?
C38 C39 C40 N8 0.4(3) . . . . ?
C38 C39 C40 C41 176.9(2) . . . . ?
C45 N9 C41 C42 -0.9(3) . . . . ?
Cu3 N9 C41 C42 178.84(19) . . . . ?
C45 N9 C41 C40 176.6(2) . . . . ?
Cu3 N9 C41 C40 -3.7(2) . . . . ?
N8 C40 C41 N9 -2.2(3) . . . . ?
C39 C40 C41 N9 -178.9(2) . . . . ?
N8 C40 C41 C42 175.2(2) . . . . ?
C39 C40 C41 C42 -1.5(4) . . . . ?
N9 C41 C42 C43 2.2(4) . . . . ?
C40 C41 C42 C43 -175.0(2) . . . . ?
C41 C42 C43 C44 -0.8(4) . . . . ?
C42 C43 C44 C45 -1.6(4) . . . . ?
C41 N9 C45 C44 -1.7(3) . . . . ?
Cu3 N9 C45 C44 178.61(18) . . . . ?
C43 C44 C45 N9 3.0(4) . . . . ?
C51 C46 C47 P1 175.41(17) 1_665 . . . ?
O5 P1 C47 C46 170.52(17) . . . . ?
O4 P1 C47 C46 43.7(2) . . . . ?
O3 P1 C47 C46 -72.5(2) . . . . ?
O10 P3 C48 C49 65.65(19) . . . . ?
O9 P3 C48 C49 -55.17(19) . . . . ?
O11 P3 C48 C49 -174.91(16) . . . . ?
P3 C48 C49 C50 159.18(16) . . . . ?
C48 C49 C50 P2 -173.61(16) . . . 2_566 ?
O16 P4 C51 C46 57.6(2) . . . 1_445 ?
O15 P4 C51 C46 -70.12(19) . . . 1_445 ?
O14 P4 C51 C46 -175.97(16) . . . 1_445 ?
